data_4341469
loop_
_publ_author_name
'Blake, Alexander J.'
'Donamar\'ia, Roc\'io'
'Lippolis, Vito'
'L\'opez-de-Luzuriaga, Jos\'e M'
'Manso, Elena'
'Monge, Miguel'
'Olmos, M. Elena'

_publ_section_title
;
 Influence of crown thioether ligands in the structures and of
 perhalophenyl groups in the optical properties of complexes with
 argentoaurophilic interactions.
;
_journal_issue 19
_journal_name_full 'Inorganic chemistry'
_journal_page_first 10471
_journal_page_last 10484
_journal_paper_doi 10.1021/ic501515c
_journal_volume 53
_journal_year 2014
_chemical_compound_source 'synthesis as described'
_chemical_formula_moiety 'C40 H32 Ag2 Au2 Cl20 S8'
_chemical_formula_sum 'C40 H32 Ag2 Au2 Cl20 S8'
_chemical_formula_weight 2087.81
_chemical_name_common em49rd83
_chemical_name_systematic
;
 ?
;
_space_group_IT_number 2
_symmetry_cell_setting triclinic
_symmetry_Int_Tables_number 2
_symmetry_space_group_name_Hall '-P 1'
_symmetry_space_group_name_H-M 'P -1'
_atom_sites_solution_hydrogens geom
_atom_sites_solution_primary direct
_atom_sites_solution_secondary difmap
_audit_conform_dict_location ftp://ftp.iucr.org/pub/cif_core.dic
_audit_conform_dict_name cif_core.dic
_audit_conform_dict_version 2.4
_audit_creation_date 2014-05-28T12:45:30-00:00
_audit_creation_method 'WinGX routine CIF_UPDATE'
_cell_angle_alpha 73.651(3)
_cell_angle_beta 85.776(3)
_cell_angle_gamma 71.819(4)
_cell_formula_units_Z 1
_cell_length_a 10.5243(8)
_cell_length_b 10.6311(7)
_cell_length_c 14.3009(11)
_cell_measurement_reflns_used 6039
_cell_measurement_temperature 173(2)
_cell_measurement_theta_max 27.57
_cell_measurement_theta_min 3.4
_cell_measurement_wavelength 0.71073
_cell_volume 1458.53(19)
_computing_cell_refinement 'HKL Scalepack (Otwinowski & Minor 1997)'
_computing_data_collection 'Collect (Bruker AXS BV, 1997-2004)'
_computing_data_reduction 'HKL Denzo and Scalepack (Otwinowski & Minor 1997)'
_computing_molecular_graphics 'Ortep-3 for Windows (Farrugia, 1997)'
_computing_publication_material 'WinGX publication routines (Farrugia, 1999)'
_computing_structure_refinement 'SHELXL-97 (Sheldrick, 2008)'
_diffrn_ambient_temperature 173(2)
_diffrn_detector 'CCD plate'
_diffrn_detector_area_resol_mean 9
_diffrn_measured_fraction_theta_full 0.987
_diffrn_measured_fraction_theta_max 0.987
_diffrn_measurement_device '95mm CCD camera on \k-goniostat'
_diffrn_measurement_device_type KappaCCD
_diffrn_measurement_method 'CCD rotation images, thick slices'
_diffrn_orient_matrix_type 'by Bruker AXS Collect from scalepack cell'
_diffrn_orient_matrix_UB_11 -0.800956E-1
_diffrn_orient_matrix_UB_12 0.441259E-1
_diffrn_orient_matrix_UB_13 -0.445118E-1
_diffrn_orient_matrix_UB_21 0.496785E-1
_diffrn_orient_matrix_UB_22 -0.462803E-1
_diffrn_orient_matrix_UB_23 -0.49605E-1
_diffrn_orient_matrix_UB_31 -0.334876E-1
_diffrn_orient_matrix_UB_32 -0.806329E-1
_diffrn_orient_matrix_UB_33 0.294906E-1
_diffrn_radiation_monochromator graphite
_diffrn_radiation_probe x-ray
_diffrn_radiation_type MoK\a
_diffrn_radiation_wavelength 0.71073
_diffrn_reflns_av_R_equivalents 0.074
_diffrn_reflns_av_unetI/netI 0.0699
_diffrn_reflns_limit_h_max 13
_diffrn_reflns_limit_h_min -13
_diffrn_reflns_limit_k_max 13
_diffrn_reflns_limit_k_min -12
_diffrn_reflns_limit_l_max 18
_diffrn_reflns_limit_l_min -18
_diffrn_reflns_number 22114
_diffrn_reflns_theta_full 27.57
_diffrn_reflns_theta_max 27.57
_diffrn_reflns_theta_min 3.4
_diffrn_source 'Enraf Nonius FR590'
_exptl_absorpt_coefficient_mu 6.912
_exptl_absorpt_correction_T_max 0.2854
_exptl_absorpt_correction_T_min 0.2688
_exptl_absorpt_correction_type multi-scan
_exptl_absorpt_process_details Scalepack
_exptl_crystal_colour colourless
_exptl_crystal_density_diffrn 2.377
_exptl_crystal_density_method 'not measured'
_exptl_crystal_description prism
_exptl_crystal_F_000 992
_exptl_crystal_size_max 0.15
_exptl_crystal_size_mid 0.1
_exptl_crystal_size_min 0.07
_refine_diff_density_max 1.824
_refine_diff_density_min -1.674
_refine_diff_density_rms 0.226
_refine_ls_extinction_method none
_refine_ls_goodness_of_fit_ref 1.052
_refine_ls_hydrogen_treatment constr
_refine_ls_matrix_type full
_refine_ls_number_parameters 325
_refine_ls_number_reflns 6668
_refine_ls_number_restraints 0
_refine_ls_restrained_S_all 1.052
_refine_ls_R_factor_all 0.0763
_refine_ls_R_factor_gt 0.0452
_refine_ls_shift/su_max 0.001
_refine_ls_shift/su_mean 0
_refine_ls_structure_factor_coef Fsqd
_refine_ls_weighting_details 'calc w=1/[\s^2^(Fo^2^)+(0.0334P)^2^+3.4103P] where P=(Fo^2^+2Fc^2^)/3'
_refine_ls_weighting_scheme calc
_refine_ls_wR_factor_gt 0.0824
_refine_ls_wR_factor_ref 0.0923
_reflns_number_gt 4974
_reflns_number_total 6668
_reflns_threshold_expression >2\s(I)
_cod_data_source_file ic501515c_si_001.cif
_cod_data_source_block em49rd83
_cod_depositor_comments
;
The following automatic conversions were performed:

'_symmetry_cell_setting' value 'Triclinic' changed to 'triclinic'
according to
/usr/data/users/saulius/crontab/automatic-downloads/current/ACS/lib/dictionaries/cif_core.dic
dictionary named 'cif_core.dic' version 2.4.2 from 2011-04-26.

Automatic conversion script
Id: cif_fix_values 2827 2014-09-09 07:05:25Z andrius 
;
_cod_original_cell_volume 1458.53(18)
_cod_original_sg_symbol_H-M P-1
_cod_database_code 4341469

loop_
_symmetry_equiv_pos_as_xyz
'x, y, z'
'-x, -y, -z'

loop_
_atom_site_label
_atom_site_type_symbol
_atom_site_fract_x
_atom_site_fract_y
_atom_site_fract_z
_atom_site_U_iso_or_equiv
_atom_site_adp_type
_atom_site_occupancy
_atom_site_symmetry_multiplicity
_atom_site_calc_flag
_atom_site_refinement_flags
Au Au 0.64050(3) 0.83901(3) 0.508752(19) 0.02121(9) Uani 1 1 d .
Ag Ag 0.80385(5) 0.74950(6) 0.36129(4) 0.02851(14) Uani 1 1 d .
C1 C 0.5832(6) 0.9596(6) 0.3691(5) 0.0186(14) Uani 1 1 d .
C2 C 0.6242(7) 1.0758(6) 0.3259(5) 0.0221(15) Uani 1 1 d .
C3 C 0.5930(7) 1.1521(7) 0.2299(5) 0.0264(16) Uani 1 1 d .
C4 C 0.5149(7) 1.1195(7) 0.1732(5) 0.0256(16) Uani 1 1 d .
C5 C 0.4685(7) 1.0060(7) 0.2144(5) 0.0271(16) Uani 1 1 d .
C6 C 0.5022(6) 0.9298(7) 0.3103(5) 0.0230(15) Uani 1 1 d .
Cl1 Cl 0.71720(19) 1.12496(18) 0.39688(14) 0.0322(4) Uani 1 1 d .
Cl2 Cl 0.6540(2) 1.29004(18) 0.17894(14) 0.0385(5) Uani 1 1 d .
Cl3 Cl 0.4782(2) 1.2103(2) 0.05395(13) 0.0397(5) Uani 1 1 d .
Cl4 Cl 0.37256(19) 0.9611(2) 0.14398(14) 0.0358(4) Uani 1 1 d .
Cl5 Cl 0.44762(17) 0.78610(17) 0.35697(13) 0.0289(4) Uani 1 1 d .
C11 C 0.7016(7) 0.7144(6) 0.6475(5) 0.0236(15) Uani 1 1 d .
C12 C 0.6567(6) 0.6025(7) 0.6908(5) 0.0239(15) Uani 1 1 d .
C13 C 0.6867(7) 0.5251(7) 0.7875(5) 0.0267(16) Uani 1 1 d .
C14 C 0.7678(7) 0.5575(7) 0.8423(5) 0.0289(17) Uani 1 1 d .
C15 C 0.8223(7) 0.6640(7) 0.8006(5) 0.0266(16) Uani 1 1 d .
C16 C 0.7848(7) 0.7416(7) 0.7049(5) 0.0267(16) Uani 1 1 d .
Cl6 Cl 0.55732(19) 0.55529(18) 0.62267(13) 0.0323(4) Uani 1 1 d .
Cl7 Cl 0.62348(19) 0.38889(18) 0.83965(14) 0.0365(5) Uani 1 1 d .
Cl8 Cl 0.8035(2) 0.4649(2) 0.96323(13) 0.0392(5) Uani 1 1 d .
Cl9 Cl 0.9309(2) 0.6982(2) 0.86695(14) 0.0381(5) Uani 1 1 d .
Cl10 Cl 0.85048(18) 0.87824(18) 0.65611(13) 0.0311(4) Uani 1 1 d .
S1 S 0.77026(19) 0.50495(19) 0.42131(13) 0.0297(4) Uani 1 1 d .
S2 S 0.74023(18) 0.72199(18) 0.19398(13) 0.0278(4) Uani 1 1 d .
S3 S 0.88766(18) 0.97119(18) 0.12335(14) 0.0287(4) Uani 1 1 d .
S4 S 0.98904(18) 0.85769(17) 0.35650(13) 0.0255(4) Uani 1 1 d .
C21 C 0.8985(7) 0.3932(7) 0.5104(5) 0.0315(17) Uani 1 1 d .
H21A H 0.9847 0.4004 0.4848 0.038 Uiso 1 1 calc R
H21B H 0.8838 0.4248 0.5687 0.038 Uiso 1 1 calc R
C22 C 0.8317(8) 0.4500(7) 0.3123(5) 0.0296(17) Uani 1 1 d .
H22A H 0.9221 0.4548 0.299 0.036 Uiso 1 1 calc R
H22B H 0.8327 0.3559 0.3213 0.036 Uiso 1 1 calc R
C23 C 0.7383(7) 0.5459(7) 0.2283(5) 0.0316(18) Uani 1 1 d .
H23A H 0.6478 0.5448 0.2458 0.038 Uiso 1 1 calc R
H23B H 0.7618 0.5101 0.172 0.038 Uiso 1 1 calc R
C24 C 0.8918(8) 0.7038(7) 0.1235(5) 0.0302(17) Uani 1 1 d .
H24A H 0.9691 0.6619 0.1671 0.036 Uiso 1 1 calc R
H24B H 0.8949 0.6442 0.0824 0.036 Uiso 1 1 calc R
C25 C 0.8962(8) 0.8431(7) 0.0606(5) 0.0313(17) Uani 1 1 d .
H25A H 0.8225 0.8796 0.014 0.038 Uiso 1 1 calc R
H25B H 0.9784 0.8298 0.024 0.038 Uiso 1 1 calc R
C26 C 1.0594(7) 0.9219(8) 0.1640(5) 0.0308(17) Uani 1 1 d .
H26A H 1.117 0.891 0.1136 0.037 Uiso 1 1 calc R
H26B H 1.0774 1.0032 0.1704 0.037 Uiso 1 1 calc R
C27 C 1.0981(7) 0.8105(7) 0.2592(5) 0.0283(16) Uani 1 1 d .
H27A H 1.19 0.7966 0.2762 0.034 Uiso 1 1 calc R
H27B H 1.0921 0.7247 0.2517 0.034 Uiso 1 1 calc R
C28 C 1.0968(7) 0.7572(7) 0.4621(5) 0.0287(16) Uani 1 1 d .
H28A H 1.1865 0.7637 0.4481 0.034 Uiso 1 1 calc R
H28B H 1.0642 0.795 0.5168 0.034 Uiso 1 1 calc R

loop_
_atom_site_aniso_label
_atom_site_aniso_U_11
_atom_site_aniso_U_22
_atom_site_aniso_U_33
_atom_site_aniso_U_23
_atom_site_aniso_U_13
_atom_site_aniso_U_12
Au 0.02316(14) 0.02354(15) 0.01788(14) -0.00595(10) 0.00095(10) -0.00829(11)
Ag 0.0249(3) 0.0320(3) 0.0314(3) -0.0137(2) 0.0049(2) -0.0090(2)
C1 0.023(3) 0.014(3) 0.015(3) -0.001(3) 0.002(3) -0.003(3)
C2 0.028(4) 0.020(3) 0.021(4) -0.012(3) 0.001(3) -0.007(3)
C3 0.029(4) 0.023(4) 0.029(4) -0.011(3) 0.004(3) -0.006(3)
C4 0.025(4) 0.021(4) 0.022(4) 0.002(3) 0.003(3) -0.002(3)
C5 0.025(4) 0.032(4) 0.026(4) -0.015(3) 0.001(3) -0.005(3)
C6 0.017(3) 0.024(4) 0.027(4) -0.009(3) -0.003(3) -0.002(3)
Cl1 0.0396(11) 0.0287(9) 0.0355(11) -0.0117(8) -0.0007(9) -0.0177(9)
Cl2 0.0524(12) 0.0256(9) 0.0392(11) -0.0048(8) 0.0109(10) -0.0201(9)
Cl3 0.0496(12) 0.0378(11) 0.0214(10) 0.0006(8) -0.0003(9) -0.0064(10)
Cl4 0.0350(10) 0.0435(11) 0.0291(10) -0.0057(8) -0.0119(8) -0.0132(9)
Cl5 0.0288(9) 0.0270(9) 0.0328(10) -0.0030(8) -0.0051(8) -0.0143(8)
C11 0.025(4) 0.015(3) 0.026(4) -0.002(3) 0.002(3) -0.002(3)
C12 0.018(3) 0.023(4) 0.027(4) -0.004(3) -0.001(3) -0.002(3)
C13 0.024(4) 0.019(3) 0.030(4) 0.001(3) 0.003(3) -0.003(3)
C14 0.030(4) 0.031(4) 0.023(4) -0.011(3) 0.001(3) -0.003(3)
C15 0.021(4) 0.027(4) 0.031(4) -0.012(3) -0.008(3) -0.001(3)
C16 0.027(4) 0.023(4) 0.031(4) -0.008(3) 0.000(3) -0.007(3)
Cl6 0.0389(10) 0.0351(10) 0.0288(10) -0.0069(8) -0.0012(8) -0.0206(9)
Cl7 0.0375(11) 0.0302(10) 0.0353(11) -0.0002(8) 0.0060(9) -0.0103(9)
Cl8 0.0445(12) 0.0401(11) 0.0206(9) -0.0014(8) -0.0018(9) -0.0014(9)
Cl9 0.0427(11) 0.0438(11) 0.0295(10) -0.0119(9) -0.0118(9) -0.0109(9)
Cl10 0.0369(10) 0.0325(10) 0.0287(10) -0.0079(8) -0.0010(8) -0.0174(9)
S1 0.0302(10) 0.0333(10) 0.0243(10) -0.0067(8) -0.0010(8) -0.0086(8)
S2 0.0254(9) 0.0273(9) 0.0287(10) -0.0052(8) 0.0013(8) -0.0076(8)
S3 0.0293(10) 0.0246(9) 0.0294(10) -0.0039(8) -0.0021(8) -0.0069(8)
S4 0.0279(9) 0.0254(9) 0.0232(9) -0.0056(7) 0.0017(8) -0.0093(8)
C21 0.030(4) 0.027(4) 0.035(4) -0.010(3) -0.005(3) -0.002(3)
C22 0.039(4) 0.027(4) 0.031(4) -0.013(3) 0.007(4) -0.018(4)
C23 0.031(4) 0.035(4) 0.031(4) -0.001(3) 0.001(3) -0.019(4)
C24 0.038(4) 0.028(4) 0.025(4) -0.009(3) 0.006(3) -0.011(3)
C25 0.036(4) 0.037(4) 0.024(4) -0.009(3) -0.002(3) -0.014(4)
C26 0.026(4) 0.041(4) 0.026(4) -0.008(3) 0.004(3) -0.013(4)
C27 0.019(4) 0.040(4) 0.026(4) -0.008(3) -0.002(3) -0.009(3)
C28 0.033(4) 0.036(4) 0.021(4) -0.011(3) 0.000(3) -0.013(4)

loop_
_atom_type_symbol
_atom_type_description
_atom_type_scat_dispersion_real
_atom_type_scat_dispersion_imag
_atom_type_scat_source
C C 0.0033 0.0016 'International Tables Vol C Tables 4.2.6.8 and 6.1.1.4'
H H 0 0 'International Tables Vol C Tables 4.2.6.8 and 6.1.1.4'
Ag Ag -0.8971 1.1015 'International Tables Vol C Tables 4.2.6.8 and 6.1.1.4'
Au Au -2.0133 8.8022 'International Tables Vol C Tables 4.2.6.8 and 6.1.1.4'
Cl Cl 0.1484 0.1585 'International Tables Vol C Tables 4.2.6.8 and 6.1.1.4'
S S 0.1246 0.1234 'International Tables Vol C Tables 4.2.6.8 and 6.1.1.4'

loop_
_geom_angle_atom_site_label_1
_geom_angle_atom_site_label_2
_geom_angle_atom_site_label_3
_geom_angle
_geom_angle_site_symmetry_1
_geom_angle_site_symmetry_3
_geom_angle_publ_flag
C1 Au C11 178.6(3) . . ?
C1 Au Ag 65.11(17) . . ?
C11 Au Ag 113.47(18) . . ?
S4 Ag S1 138.43(6) . . ?
S4 Ag S2 116.51(6) . . ?
S1 Ag S2 79.90(6) . . ?
S4 Ag C1 101.96(14) . . ?
S1 Ag C1 114.60(14) . . ?
S2 Ag C1 95.88(15) . . ?
S4 Ag Au 101.83(4) . . ?
S1 Ag Au 91.89(4) . . ?
S2 Ag Au 130.53(4) . . ?
C1 Ag Au 43.94(13) . . ?
C2 C1 C6 115.3(6) . . ?
C2 C1 Au 122.4(5) . . ?
C6 C1 Au 122.4(5) . . ?
C2 C1 Ag 103.1(4) . . ?
C6 C1 Ag 96.3(4) . . ?
Au C1 Ag 70.94(18) . . ?
C3 C2 C1 122.5(6) . . ?
C3 C2 Cl1 119.6(5) . . ?
C1 C2 Cl1 117.9(5) . . ?
C4 C3 C2 121.0(6) . . ?
C4 C3 Cl2 118.8(5) . . ?
C2 C3 Cl2 120.2(5) . . ?
C3 C4 C5 118.3(6) . . ?
C3 C4 Cl3 121.6(5) . . ?
C5 C4 Cl3 120.0(6) . . ?
C6 C5 C4 119.9(6) . . ?
C6 C5 Cl4 120.9(5) . . ?
C4 C5 Cl4 119.2(6) . . ?
C5 C6 C1 122.9(6) . . ?
C5 C6 Cl5 118.3(5) . . ?
C1 C6 Cl5 118.7(5) . . ?
C12 C11 C16 115.6(6) . . ?
C12 C11 Au 122.1(5) . . ?
C16 C11 Au 122.2(5) . . ?
C11 C12 C13 122.9(7) . . ?
C11 C12 Cl6 119.1(5) . . ?
C13 C12 Cl6 118.0(5) . . ?
C14 C13 C12 119.3(6) . . ?
C14 C13 Cl7 119.5(6) . . ?
C12 C13 Cl7 121.2(6) . . ?
C13 C14 C15 120.1(7) . . ?
C13 C14 Cl8 120.1(6) . . ?
C15 C14 Cl8 119.8(6) . . ?
C14 C15 C16 118.1(6) . . ?
C14 C15 Cl9 120.1(6) . . ?
C16 C15 Cl9 121.8(5) . . ?
C11 C16 C15 123.8(6) . . ?
C11 C16 Cl10 119.3(5) . . ?
C15 C16 Cl10 116.9(5) . . ?
C21 S1 C22 102.1(4) . . ?
C21 S1 Ag 109.4(2) . . ?
C22 S1 Ag 96.9(2) . . ?
C23 S2 C24 99.4(3) . . ?
C23 S2 Ag 101.8(3) . . ?
C24 S2 Ag 105.5(3) . . ?
C25 S3 C26 101.2(4) . . ?
C28 S4 C27 100.6(3) . . ?
C28 S4 Ag 107.1(2) . . ?
C27 S4 Ag 105.3(2) . . ?
C28 C21 S1 114.0(5) 2_766 . ?
C28 C21 H21A 108.8 2_766 . ?
S1 C21 H21A 108.8 . . ?
C28 C21 H21B 108.8 2_766 . ?
S1 C21 H21B 108.8 . . ?
H21A C21 H21B 107.7 . . ?
C23 C22 S1 107.5(5) . . ?
C23 C22 H22A 110.2 . . ?
S1 C22 H22A 110.2 . . ?
C23 C22 H22B 110.2 . . ?
S1 C22 H22B 110.2 . . ?
H22A C22 H22B 108.5 . . ?
C22 C23 S2 115.3(5) . . ?
C22 C23 H23A 108.4 . . ?
S2 C23 H23A 108.4 . . ?
C22 C23 H23B 108.4 . . ?
S2 C23 H23B 108.4 . . ?
H23A C23 H23B 107.5 . . ?
C25 C24 S2 110.3(5) . . ?
C25 C24 H24A 109.6 . . ?
S2 C24 H24A 109.6 . . ?
C25 C24 H24B 109.6 . . ?
S2 C24 H24B 109.6 . . ?
H24A C24 H24B 108.1 . . ?
C24 C25 S3 116.6(5) . . ?
C24 C25 H25A 108.2 . . ?
S3 C25 H25A 108.2 . . ?
C24 C25 H25B 108.2 . . ?
S3 C25 H25B 108.2 . . ?
H25A C25 H25B 107.3 . . ?
C27 C26 S3 116.4(5) . . ?
C27 C26 H26A 108.2 . . ?
S3 C26 H26A 108.2 . . ?
C27 C26 H26B 108.2 . . ?
S3 C26 H26B 108.2 . . ?
H26A C26 H26B 107.3 . . ?
C26 C27 S4 110.8(5) . . ?
C26 C27 H27A 109.5 . . ?
S4 C27 H27A 109.5 . . ?
C26 C27 H27B 109.5 . . ?
S4 C27 H27B 109.5 . . ?
H27A C27 H27B 108.1 . . ?
C21 C28 S4 111.6(5) 2_766 . ?
C21 C28 H28A 109.3 2_766 . ?
S4 C28 H28A 109.3 . . ?
C21 C28 H28B 109.3 2_766 . ?
S4 C28 H28B 109.3 . . ?
H28A C28 H28B 108 . . ?
Data for complex 4 in the paper:

loop_
_geom_bond_atom_site_label_1
_geom_bond_atom_site_label_2
_geom_bond_distance
_geom_bond_site_symmetry_2
Au C1 2.061(6) .
Au C11 2.069(7) .
Au Ag 2.8077(6) .
Ag S4 2.5419(18) .
Ag S1 2.6254(19) .
Ag S2 2.648(2) .
Ag C1 2.695(6) .
C1 C2 1.399(9) .
C1 C6 1.400(9) .
C2 C3 1.388(9) .
C2 Cl1 1.739(7) .
C3 C4 1.374(10) .
C3 Cl2 1.735(7) .
C4 C5 1.402(9) .
C4 Cl3 1.710(7) .
C5 C6 1.388(9) .
C5 Cl4 1.728(7) .
C6 Cl5 1.740(7) .
C11 C12 1.384(9) .
C11 C16 1.386(10) .
C12 C13 1.396(9) .
C12 Cl6 1.746(7) .
C13 C14 1.377(10) .
C13 Cl7 1.736(7) .
C14 C15 1.394(10) .
C14 Cl8 1.734(7) .
C15 C16 1.396(10) .
C15 Cl9 1.718(7) .
C16 Cl10 1.750(7) .
S1 C21 1.804(7) .
S1 C22 1.822(7) .
S2 C23 1.803(7) .
S2 C24 1.811(7) .
S3 C25 1.807(7) .
S3 C26 1.809(7) .
S4 C28 1.815(7) .
S4 C27 1.817(7) .
C21 C28 1.521(9) 2_766
C21 H21A 0.97 .
C21 H21B 0.97 .
C22 C23 1.519(10) .
C22 H22A 0.97 .
C22 H22B 0.97 .
C23 H23A 0.97 .
C23 H23B 0.97 .
C24 C25 1.513(9) .
C24 H24A 0.97 .
C24 H24B 0.97 .
C25 H25A 0.97 .
C25 H25B 0.97 .
C26 C27 1.515(10) .
C26 H26A 0.97 .
C26 H26B 0.97 .
C27 H27A 0.97 .
C27 H27B 0.97 .
C28 C21 1.521(9) 2_766
C28 H28A 0.97 .
C28 H28B 0.97 .
